data_1516366
loop_
_publ_author_name
'Borissova, Alexandra O.'
'Antipin, Mikhail Yu'
'Lyssenko, Konstantin A.'

_publ_section_title
;
 Mutual influence of cyclopentadienyl and carbonyl ligands in cymantrene:
 QTAIM study.
;
_journal_issue 40
_journal_name_full 'The journal of physical chemistry. A'
_journal_page_first 10845
_journal_page_last 10851
_journal_paper_doi 10.1021/jp905841r
_journal_volume 113
_journal_year 2009
_chemical_formula_moiety 'C8 H5 Mn O3'
_chemical_formula_sum 'C8 H5 Mn O3'
_chemical_formula_weight 204.06
_chemical_name_systematic
; 
 ? 
;
_space_group_IT_number 14
_symmetry_cell_setting monoclinic
_symmetry_space_group_name_Hall '-P 2yn'
_symmetry_space_group_name_H-M 'P 1 21/n 1'
_atom_sites_solution_hydrogens difmap
_atom_sites_solution_primary direct
_atom_sites_solution_secondary difmap
_audit_creation_method SHELXL-97
_cell_angle_alpha 90.00
_cell_angle_beta 115.7940(7)
_cell_angle_gamma 90.00
_cell_formula_units_Z 4
_cell_length_a 10.7512(5)
_cell_length_b 6.9258(3)
_cell_length_c 11.6465(5)
_cell_measurement_reflns_used 57
_cell_measurement_temperature 100(2)
_cell_measurement_theta_max 27
_cell_measurement_theta_min 2
_cell_volume 780.80(6)
_computing_cell_refinement 'APEX2 (Bruker, 2005)'
_computing_data_collection 'APEX2 (Bruker, 2005)'
_computing_data_reduction 'APEX2 (Bruker, 2005)'
_computing_molecular_graphics 'SHELXTL ver. 5.1 (Sheldrick, 1998b)'
_computing_publication_material 'SHELXTL ver. 5.1 (Sheldrick, 1998b)'
_computing_structure_refinement 'SHELXTL ver. 5.1 (Sheldrick, 1998b)'
_computing_structure_solution 'SHELXTL ver. 5.1 (Sheldrick, 1998b)'
_diffrn_ambient_temperature 100(2)
_diffrn_measured_fraction_theta_full 0.997
_diffrn_measured_fraction_theta_max 0.997
_diffrn_measurement_device_type 'Bruker SMART APEX2 CCD area detector'
_diffrn_measurement_method 'phi and omega scans'
_diffrn_radiation_monochromator graphite
_diffrn_radiation_source 'fine-focus sealed tube'
_diffrn_radiation_type MoK\a
_diffrn_radiation_wavelength 0.71073
_diffrn_reflns_av_R_equivalents 0.0267
_diffrn_reflns_av_sigmaI/netI 0.0123
_diffrn_reflns_limit_h_max 25
_diffrn_reflns_limit_h_min -25
_diffrn_reflns_limit_k_max 16
_diffrn_reflns_limit_k_min -16
_diffrn_reflns_limit_l_max 27
_diffrn_reflns_limit_l_min -27
_diffrn_reflns_number 106449
_diffrn_reflns_theta_full 55.99
_diffrn_reflns_theta_max 55.99
_diffrn_reflns_theta_min 3.43
_exptl_absorpt_coefficient_mu 1.646
_exptl_absorpt_correction_T_max 0.7407
_exptl_absorpt_correction_T_min 0.5428
_exptl_absorpt_correction_type multi-scan
_exptl_absorpt_process_details 'APEX2 (Bruker, 2005)'
_exptl_crystal_colour colorless
_exptl_crystal_density_diffrn 1.736
_exptl_crystal_density_method 'not measured'
_exptl_crystal_description prism
_exptl_crystal_F_000 408
_exptl_crystal_size_max 0.42
_exptl_crystal_size_mid 0.22
_exptl_crystal_size_min 0.19
_refine_diff_density_max 0.921
_refine_diff_density_min -0.736
_refine_diff_density_rms 0.073
_refine_ls_extinction_method none
_refine_ls_goodness_of_fit_ref 1.001
_refine_ls_hydrogen_treatment refall
_refine_ls_matrix_type full
_refine_ls_number_parameters 129
_refine_ls_number_reflns 10350
_refine_ls_number_restraints 0
_refine_ls_restrained_S_all 1.001
_refine_ls_R_factor_all 0.0315
_refine_ls_R_factor_gt 0.0231
_refine_ls_shift/su_max 0.002
_refine_ls_shift/su_mean 0.000
_refine_ls_structure_factor_coef Fsqd
_refine_ls_weighting_details 'calc w=1/[\s^2^(Fo^2^)+(0.0396P)^2^+0.0746P] where P=(Fo^2^+2Fc^2^)/3'
_refine_ls_weighting_scheme calc
_refine_ls_wR_factor_gt 0.0632
_refine_ls_wR_factor_ref 0.0705
_reflns_number_gt 8478
_reflns_number_total 10350
_reflns_threshold_expression I>2/s(I)
_cod_data_source_file jp905841r_si_002.cif
_cod_data_source_block a
_cod_original_sg_symbol_H-M 'P 21/n'
_cod_database_code 1516366

loop_
_symmetry_equiv_pos_as_xyz
'x, y, z'
'-x+1/2, y+1/2, -z+1/2'
'-x, -y, -z'
'x-1/2, -y-1/2, z-1/2'

loop_
_atom_site_label
_atom_site_type_symbol
_atom_site_fract_x
_atom_site_fract_y
_atom_site_fract_z
_atom_site_U_iso_or_equiv
_atom_site_adp_type
_atom_site_occupancy
_atom_site_symmetry_multiplicity
_atom_site_calc_flag
Mn1 Mn 0.472262(5) 0.003887(7) 0.208734(5) 0.01151(1) Uani 1 1 d
O1 O 0.75496(4) -0.03761(8) 0.23113(6) 0.02991(9) Uani 1 1 d
O2 O 0.56096(5) 0.28939(7) 0.41651(4) 0.02534(7) Uani 1 1 d
O3 O 0.39659(5) 0.30944(6) 0.01303(4) 0.02570(7) Uani 1 1 d
C1 C 0.44744(4) -0.30318(6) 0.18672(5) 0.01988(6) Uani 1 1 d
C2 C 0.44564(4) -0.24712(7) 0.30329(5) 0.01994(6) Uani 1 1 d
C3 C 0.33107(4) -0.12023(7) 0.27348(4) 0.01845(6) Uani 1 1 d
C4 C 0.26367(4) -0.09769(6) 0.13958(4) 0.01755(5) Uani 1 1 d
C5 C 0.33580(4) -0.21139(6) 0.08529(4) 0.01878(6) Uani 1 1 d
C6 C 0.64462(4) -0.01909(7) 0.22198(5) 0.01873(6) Uani 1 1 d
C7 C 0.52732(4) 0.17858(6) 0.33467(4) 0.01660(5) Uani 1 1 d
C8 C 0.42711(5) 0.19021(6) 0.08934(4) 0.01679(5) Uani 1 1 d
H1 H 0.5125(11) -0.3845(16) 0.1791(10) 0.027(2) Uiso 1 1 d
H2 H 0.5116(12) -0.2904(18) 0.3870(11) 0.033(3) Uiso 1 1 d
H3 H 0.2972(13) -0.057(2) 0.3288(12) 0.037(3) Uiso 1 1 d
H4 H 0.1915(14) -0.0212(16) 0.0970(14) 0.031(3) Uiso 1 1 d
H5 H 0.3118(13) -0.2238(18) 0.0039(12) 0.035(3) Uiso 1 1 d

loop_
_atom_site_aniso_label
_atom_site_aniso_U_11
_atom_site_aniso_U_22
_atom_site_aniso_U_33
_atom_site_aniso_U_23
_atom_site_aniso_U_13
_atom_site_aniso_U_12
Mn1 0.01135(2) 0.01155(2) 0.01216(2) -0.00110(1) 0.00561(1) -0.00074(1)
O1 0.01614(11) 0.03357(18) 0.0437(3) -0.01482(19) 0.01638(14) -0.00578(13)
O2 0.02637(15) 0.02889(17) 0.01993(13) -0.01197(12) 0.00930(11) -0.00451(13)
O3 0.0392(2) 0.01770(12) 0.01970(13) 0.00334(10) 0.01232(13) -0.00192(13)
C1 0.01684(12) 0.01301(12) 0.03121(19) -0.00148(12) 0.01177(13) 0.00038(10)
C2 0.01727(12) 0.01875(14) 0.02198(15) 0.00738(12) 0.00683(11) 0.00126(11)
C3 0.01822(12) 0.01945(14) 0.02156(14) 0.00121(11) 0.01225(11) -0.00077(11)
C4 0.01198(10) 0.01656(12) 0.02206(14) 0.00246(11) 0.00550(10) 0.00050(9)
C5 0.01863(13) 0.01807(13) 0.01882(13) -0.00425(11) 0.00740(11) -0.00513(11)
C6 0.01449(11) 0.01939(14) 0.02418(16) -0.00647(12) 0.01015(12) -0.00340(10)
C7 0.01673(11) 0.01861(13) 0.01465(11) -0.00372(10) 0.00699(9) -0.00154(10)
C8 0.02215(14) 0.01375(11) 0.01520(11) -0.00118(9) 0.00880(10) -0.00260(10)

loop_
_atom_type_symbol
_atom_type_description
_atom_type_scat_dispersion_real
_atom_type_scat_dispersion_imag
_atom_type_scat_source
C C 0.0033 0.0016 'International Tables Vol C Tables 4.2.6.8 and 6.1.1.4'
H H 0.0000 0.0000 'International Tables Vol C Tables 4.2.6.8 and 6.1.1.4'
O O 0.0106 0.0060 'International Tables Vol C Tables 4.2.6.8 and 6.1.1.4'
Mn Mn 0.3368 0.7283 'International Tables Vol C Tables 4.2.6.8 and 6.1.1.4'

loop_
_geom_angle_atom_site_label_1
_geom_angle_atom_site_label_2
_geom_angle_atom_site_label_3
_geom_angle
C7 Mn1 C6 91.632(19)
C7 Mn1 C8 91.73(2)
C6 Mn1 C8 92.93(2)
C7 Mn1 C2 101.40(2)
C6 Mn1 C2 104.31(2)
C8 Mn1 C2 157.859(18)
C7 Mn1 C1 138.34(2)
C6 Mn1 C1 89.569(18)
C8 Mn1 C1 129.799(19)
C2 Mn1 C1 38.69(2)
C7 Mn1 C4 116.606(18)
C6 Mn1 C4 150.823(18)
C8 Mn1 C4 93.356(18)
C2 Mn1 C4 64.866(16)
C1 Mn1 C4 64.821(16)
C7 Mn1 C5 154.624(18)
C6 Mn1 C5 111.991(19)
C8 Mn1 C5 95.995(18)
C2 Mn1 C5 64.878(18)
C1 Mn1 C5 38.548(19)
C4 Mn1 C5 38.963(17)
C7 Mn1 C3 90.862(18)
C6 Mn1 C3 142.58(2)
C8 Mn1 C3 124.306(19)
C2 Mn1 C3 38.882(17)
C1 Mn1 C3 64.833(17)
C4 Mn1 C3 38.460(17)
C5 Mn1 C3 64.876(18)
C5 C1 C2 108.39(4)
C5 C1 Mn1 70.78(2)
C2 C1 Mn1 70.57(2)
C5 C1 H1 126.2(7)
C2 C1 H1 125.4(7)
Mn1 C1 H1 123.4(7)
C1 C2 C3 107.76(4)
C1 C2 Mn1 70.74(2)
C3 C2 Mn1 70.71(2)
C1 C2 H2 124.6(7)
C3 C2 H2 127.6(7)
Mn1 C2 H2 124.4(7)
C4 C3 C2 108.07(4)
C4 C3 Mn1 70.71(2)
C2 C3 Mn1 70.41(2)
C4 C3 H3 121.4(7)
C2 C3 H3 130.5(7)
Mn1 C3 H3 125.4(8)
C3 C4 C5 108.09(4)
C3 C4 Mn1 70.83(2)
C5 C4 Mn1 70.57(2)
C3 C4 H4 125.7(9)
C5 C4 H4 126.1(9)
Mn1 C4 H4 122.0(8)
C1 C5 C4 107.69(4)
C1 C5 Mn1 70.67(2)
C4 C5 Mn1 70.47(2)
C1 C5 H5 127.3(8)
C4 C5 H5 125.0(8)
Mn1 C5 H5 126.2(8)
O1 C6 Mn1 178.63(5)
O2 C7 Mn1 178.66(4)
O3 C8 Mn1 179.11(4)

loop_
_geom_bond_atom_site_label_1
_geom_bond_atom_site_label_2
_geom_bond_distance
Mn1 C7 1.7916(4)
Mn1 C6 1.7984(4)
Mn1 C8 1.8019(4)
Mn1 C2 2.1427(4)
Mn1 C1 2.1448(4)
Mn1 C4 2.1450(4)
Mn1 C5 2.1463(4)
Mn1 C3 2.1467(4)
O1 C6 1.1511(6)
O2 C7 1.1525(5)
O3 C8 1.1514(5)
C1 C5 1.4164(7)
C1 C2 1.4203(7)
C1 H1 0.932(11)
C2 C3 1.4277(6)
C2 H2 0.970(12)
C3 C4 1.4135(6)
C3 H3 0.972(13)
C4 C5 1.4312(6)
C4 H4 0.891(13)
C5 H5 0.871(13)

loop_
_geom_torsion_atom_site_label_1
_geom_torsion_atom_site_label_2
_geom_torsion_atom_site_label_3
_geom_torsion_atom_site_label_4
_geom_torsion
C7 Mn1 C1 C5 140.41(3)
C6 Mn1 C1 C5 -127.62(3)
C8 Mn1 C1 C5 -34.16(4)
C2 Mn1 C1 C5 118.50(4)
C4 Mn1 C1 C5 37.93(3)
C3 Mn1 C1 C5 80.61(3)
C7 Mn1 C1 C2 21.91(4)
C6 Mn1 C1 C2 113.88(3)
C8 Mn1 C1 C2 -152.67(3)
C4 Mn1 C1 C2 -80.57(3)
C5 Mn1 C1 C2 -118.50(4)
C3 Mn1 C1 C2 -37.89(2)
C5 C1 C2 C3 0.37(5)
Mn1 C1 C2 C3 61.35(3)
C5 C1 C2 Mn1 -60.98(3)
C7 Mn1 C2 C1 -165.34(3)
C6 Mn1 C2 C1 -70.67(3)
C8 Mn1 C2 C1 69.40(6)
C4 Mn1 C2 C1 80.45(3)
C5 Mn1 C2 C1 37.22(3)
C3 Mn1 C2 C1 117.69(4)
C7 Mn1 C2 C3 76.97(3)
C6 Mn1 C2 C3 171.64(3)
C8 Mn1 C2 C3 -48.29(6)
C1 Mn1 C2 C3 -117.69(4)
C4 Mn1 C2 C3 -37.24(3)
C5 Mn1 C2 C3 -80.47(3)
C1 C2 C3 C4 -0.38(5)
Mn1 C2 C3 C4 60.99(3)
C1 C2 C3 Mn1 -61.37(3)
C7 Mn1 C3 C4 134.52(3)
C6 Mn1 C3 C4 -131.66(3)
C8 Mn1 C3 C4 41.84(3)
C2 Mn1 C3 C4 -118.25(4)
C1 Mn1 C3 C4 -80.55(3)
C5 Mn1 C3 C4 -37.78(3)
C7 Mn1 C3 C2 -107.23(3)
C6 Mn1 C3 C2 -13.41(5)
C8 Mn1 C3 C2 160.09(3)
C1 Mn1 C3 C2 37.70(3)
C4 Mn1 C3 C2 118.25(4)
C5 Mn1 C3 C2 80.47(3)
C2 C3 C4 C5 0.25(5)
Mn1 C3 C4 C5 61.05(3)
C2 C3 C4 Mn1 -60.80(3)
C7 Mn1 C4 C3 -52.88(3)
C6 Mn1 C4 C3 111.37(5)
C8 Mn1 C4 C3 -146.50(3)
C2 Mn1 C4 C3 37.65(3)
C1 Mn1 C4 C3 80.58(3)
C5 Mn1 C4 C3 118.11(4)
C7 Mn1 C4 C5 -170.99(3)
C6 Mn1 C4 C5 -6.74(5)
C8 Mn1 C4 C5 95.39(3)
C2 Mn1 C4 C5 -80.47(3)
C1 Mn1 C4 C5 -37.53(3)
C3 Mn1 C4 C5 -118.11(4)
C2 C1 C5 C4 -0.22(5)
Mn1 C1 C5 C4 -61.07(3)
C2 C1 C5 Mn1 60.85(3)
C3 C4 C5 C1 -0.02(5)
Mn1 C4 C5 C1 61.20(3)
C3 C4 C5 Mn1 -61.22(3)
C7 Mn1 C5 C1 -98.71(5)
C6 Mn1 C5 C1 58.68(3)
C8 Mn1 C5 C1 154.29(3)
C2 Mn1 C5 C1 -37.35(3)
C4 Mn1 C5 C1 -117.79(4)
C3 Mn1 C5 C1 -80.49(3)
C7 Mn1 C5 C4 19.08(6)
C6 Mn1 C5 C4 176.46(3)
C8 Mn1 C5 C4 -87.92(3)
C2 Mn1 C5 C4 80.43(3)
C1 Mn1 C5 C4 117.79(4)
C3 Mn1 C5 C4 37.29(3)
